data_4038407
loop_
_publ_author_name
'Yoo, Jeyeon'
'Ha, Heun-Jong'
'Kim, Bora'
'Cho, Chang-Woo'

_publ_section_title
;
 Synthesis of \a-Trifluoromethylthio-\a,\b-unsaturated Carbonyl Compounds
 by DABCO-Mediated Electrophilic Trifluoromethylthiolation with
 <i>N</i>-SCF<sub>3</sub>-dibenzenesulfonimide.
;
_journal_name_full 'The Journal of organic chemistry'
_journal_paper_doi 10.1021/acs.joc.0c00448
_journal_year 2020
_chemical_formula_moiety 'C12 H8 F3 N O S'
_chemical_formula_sum 'C12 H8 F3 N O S'
_chemical_formula_weight 271.25
_space_group_crystal_system orthorhombic
_space_group_IT_number 61
_space_group_name_Hall '-P 2ac 2ab'
_space_group_name_H-M_alt 'P b c a'
_atom_sites_solution_hydrogens geom
_audit_creation_method SHELXL-2014/7
_cell_angle_alpha 90
_cell_angle_beta 90
_cell_angle_gamma 90
_cell_formula_units_Z 8
_cell_length_a 8.2239(10)
_cell_length_b 11.2158(11)
_cell_length_c 25.146(3)
_cell_measurement_reflns_used 9834
_cell_measurement_temperature 223(2)
_cell_measurement_theta_max 27.53
_cell_measurement_theta_min 2.96
_cell_volume 2319.4(5)
_computing_cell_refinement 'Bruker SAINT'
_computing_data_collection 'Bruker APEX2'
_computing_data_reduction 'Bruker SAINT'
_computing_molecular_graphics 'Bruker SHELXTL'
_computing_publication_material 'Bruker SHELXTL'
_computing_structure_refinement 'SHELXL-2014/7 (Sheldrick, 2014)'
_computing_structure_solution 'Bruker SHELXTL'
_diffrn_ambient_temperature 223(2)
_diffrn_measured_fraction_theta_full 1.000
_diffrn_measured_fraction_theta_max 0.997
_diffrn_measurement_device_type 'PHOTON 100 CMOS'
_diffrn_measurement_method '\f and \w scans'
_diffrn_radiation_type MoK\a
_diffrn_radiation_wavelength 0.71073
_diffrn_reflns_av_R_equivalents 0.0777
_diffrn_reflns_av_unetI/netI 0.0196
_diffrn_reflns_Laue_measured_fraction_full 1.000
_diffrn_reflns_Laue_measured_fraction_max 0.997
_diffrn_reflns_limit_h_max 10
_diffrn_reflns_limit_h_min -10
_diffrn_reflns_limit_k_max 14
_diffrn_reflns_limit_k_min -14
_diffrn_reflns_limit_l_max 33
_diffrn_reflns_limit_l_min -33
_diffrn_reflns_number 72285
_diffrn_reflns_point_group_measured_fraction_full 1.000
_diffrn_reflns_point_group_measured_fraction_max 0.997
_diffrn_reflns_theta_full 25.242
_diffrn_reflns_theta_max 28.376
_diffrn_reflns_theta_min 2.960
_exptl_absorpt_coefficient_mu 0.304
_exptl_absorpt_correction_T_max 0.7457
_exptl_absorpt_correction_T_min 0.6950
_exptl_absorpt_correction_type multi-scan
_exptl_absorpt_process_details 'Bruker SADABS'
_exptl_crystal_colour colourless
_exptl_crystal_density_diffrn 1.554
_exptl_crystal_description Plate
_exptl_crystal_F_000 1104
_exptl_crystal_size_max 0.230
_exptl_crystal_size_mid 0.150
_exptl_crystal_size_min 0.050
_refine_diff_density_max 1.103
_refine_diff_density_min -0.607
_refine_diff_density_rms 0.065
_refine_ls_extinction_method none
_refine_ls_goodness_of_fit_ref 1.042
_refine_ls_hydrogen_treatment constr
_refine_ls_matrix_type full
_refine_ls_number_parameters 163
_refine_ls_number_reflns 2893
_refine_ls_number_restraints 0
_refine_ls_restrained_S_all 1.042
_refine_ls_R_factor_all 0.0823
_refine_ls_R_factor_gt 0.0588
_refine_ls_shift/su_max 0.000
_refine_ls_shift/su_mean 0.000
_refine_ls_structure_factor_coef Fsqd
_refine_ls_weighting_details 'w=1/[\s^2^(Fo^2^)+(0.0616P)^2^+3.1391P] where P=(Fo^2^+2Fc^2^)/3'
_refine_ls_weighting_scheme calc
_refine_ls_wR_factor_gt 0.1393
_refine_ls_wR_factor_ref 0.1554
_reflns_Friedel_coverage 0.000
_reflns_number_gt 2165
_reflns_number_total 2893
_reflns_threshold_expression 'I > 2\s(I)'
_cod_data_source_file jo0c00448_si_002.cif
_cod_data_source_block No1
_cod_depositor_comments
;
The following automatic conversions were performed:

data item '_exptl_absorpt_correction_type' value 'Multi-scan' was
changed to 'multi-scan' in accordance with the
/home/data/users/saulius/crontab/automatic-downloads/rss-feeds/ACS/lib/dictionaries/cif_core.dic
dictionary named 'cif_core.dic' version 2.4.2 last updated on
2011-04-26.

Automatic conversion script
Id: cif_fix_values 7556 2019-12-06 15:28:31Z antanas 
;
_cod_database_code 4038407
_shelx_shelxl_version_number 2014/7
_shelx_space_group_comment
; 
The symmetry employed for this shelxl refinement is uniquely defined 
by the following loop, which should always be used as a source of 
symmetry information in preference to the above space-group names. 
They are only intended as comments. 
;
_shelx_estimated_absorpt_t_min 0.933
_shelx_estimated_absorpt_t_max 0.985

loop_
_space_group_symop_operation_xyz
'x, y, z'
'-x+1/2, -y, z+1/2'
'-x, y+1/2, -z+1/2'
'x+1/2, -y+1/2, -z'
'-x, -y, -z'
'x-1/2, y, -z-1/2'
'x, -y-1/2, z-1/2'
'-x-1/2, y-1/2, z'

loop_
_atom_site_label
_atom_site_type_symbol
_atom_site_fract_x
_atom_site_fract_y
_atom_site_fract_z
_atom_site_U_iso_or_equiv
_atom_site_adp_type
_atom_site_occupancy
_atom_site_site_symmetry_order
_atom_site_calc_flag
_atom_site_refinement_flags_posn
_atom_site_refinement_flags_adp
_atom_site_refinement_flags_occupancy
_atom_site_disorder_assembly
_atom_site_disorder_group
C1 C 0.1297(3) 0.8949(2) 0.16814(9) 0.0303(5) Uani 1 1 d . . . . .
O1 O 0.1677(2) 0.78929(14) 0.17140(7) 0.0407(4) Uani 1 1 d . . . . .
C2 C 0.0958(3) 0.96527(19) 0.21491(9) 0.0275(5) Uani 1 1 d . . . . .
C3 C 0.0079(3) 1.0703(2) 0.21796(10) 0.0324(5) Uani 1 1 d . . . . .
H3 H -0.0321 1.1130 0.1886 0.039 Uiso 1 1 calc R U . . .
N1 N -0.0120(3) 1.10223(17) 0.26919(8) 0.0346(5) Uani 1 1 d . . . . .
H1 H -0.0633 1.1655 0.2801 0.041 Uiso 1 1 calc R U . . .
C4 C 0.0616(3) 1.0190(2) 0.30178(9) 0.0299(5) Uani 1 1 d . . . . .
C5 C 0.0724(3) 1.0154(2) 0.35701(10) 0.0403(6) Uani 1 1 d . . . . .
H5 H 0.0273 1.0761 0.3782 0.048 Uiso 1 1 calc R U . . .
C6 C 0.1513(4) 0.9204(3) 0.37934(11) 0.0447(7) Uani 1 1 d . . . . .
H6 H 0.1591 0.9150 0.4166 0.054 Uiso 1 1 calc R U . . .
C7 C 0.2204(3) 0.8311(2) 0.34778(11) 0.0424(6) Uani 1 1 d . . . . .
H7 H 0.2732 0.7666 0.3642 0.051 Uiso 1 1 calc R U . . .
C8 C 0.2125(3) 0.8358(2) 0.29292(10) 0.0335(5) Uani 1 1 d . . . . .
H8 H 0.2619 0.7765 0.2720 0.040 Uiso 1 1 calc R U . . .
C9 C 0.1297(3) 0.93061(19) 0.26912(9) 0.0267(5) Uani 1 1 d . . . . .
C10 C 0.1138(3) 0.9517(2) 0.11444(10) 0.0360(5) Uani 1 1 d . . . . .
C11 C 0.1454(4) 1.0645(3) 0.10408(12) 0.0511(7) Uani 1 1 d . . . . .
H11A H 0.1806 1.1155 0.1314 0.061 Uiso 1 1 calc R U . . .
H11B H 0.1327 1.0940 0.0693 0.061 Uiso 1 1 calc R U . . .
S1 S 0.05062(10) 0.85419(8) 0.06242(3) 0.0525(2) Uani 1 1 d . . . . .
C12 C 0.2268(4) 0.8553(3) 0.02128(12) 0.0529(8) Uani 1 1 d . . . . .
F1 F 0.3587(3) 0.8192(2) 0.04625(10) 0.0839(7) Uani 1 1 d . . . . .
F2 F 0.2032(3) 0.7803(3) -0.01808(10) 0.1123(11) Uani 1 1 d . . . . .
F3 F 0.2651(4) 0.9586(2) 0.00136(11) 0.1181(12) Uani 1 1 d . . . . .

loop_
_atom_site_aniso_label
_atom_site_aniso_U_11
_atom_site_aniso_U_22
_atom_site_aniso_U_33
_atom_site_aniso_U_23
_atom_site_aniso_U_13
_atom_site_aniso_U_12
C1 0.0319(12) 0.0257(10) 0.0334(12) -0.0020(9) 0.0041(9) -0.0052(9)
O1 0.0576(12) 0.0260(8) 0.0386(10) -0.0035(7) 0.0098(9) 0.0014(8)
C2 0.0296(11) 0.0234(10) 0.0295(11) -0.0005(8) -0.0008(9) -0.0035(8)
C3 0.0359(12) 0.0261(11) 0.0351(12) 0.0006(9) -0.0020(10) -0.0008(9)
N1 0.0392(11) 0.0256(9) 0.0389(11) -0.0061(8) 0.0014(9) 0.0044(8)
C4 0.0299(11) 0.0262(10) 0.0335(11) -0.0034(9) -0.0001(9) -0.0044(9)
C5 0.0456(15) 0.0403(13) 0.0352(13) -0.0084(10) 0.0050(11) -0.0065(12)
C6 0.0529(17) 0.0508(16) 0.0303(12) 0.0006(11) -0.0058(12) -0.0099(13)
C7 0.0462(15) 0.0365(13) 0.0446(14) 0.0079(11) -0.0138(12) -0.0062(11)
C8 0.0315(12) 0.0290(11) 0.0401(13) -0.0008(9) -0.0050(10) -0.0031(9)
C9 0.0260(11) 0.0235(10) 0.0306(11) -0.0026(8) -0.0012(9) -0.0044(8)
C10 0.0425(14) 0.0345(12) 0.0308(12) -0.0024(10) 0.0024(10) -0.0076(10)
C11 0.074(2) 0.0414(15) 0.0384(14) 0.0059(11) 0.0022(14) -0.0137(14)
S1 0.0550(5) 0.0651(5) 0.0374(4) -0.0164(3) 0.0038(3) -0.0165(4)
C12 0.0552(18) 0.0643(19) 0.0391(14) -0.0060(14) 0.0044(13) 0.0076(15)
F1 0.0563(13) 0.0997(17) 0.0955(17) -0.0032(14) -0.0034(12) 0.0178(12)
F2 0.0877(18) 0.178(3) 0.0710(15) -0.0740(18) 0.0155(13) -0.0067(19)
F3 0.164(3) 0.095(2) 0.0952(18) 0.0477(16) 0.0771(19) 0.0216(18)

loop_
_atom_type_symbol
_atom_type_description
_atom_type_scat_dispersion_real
_atom_type_scat_dispersion_imag
_atom_type_scat_source
C C 0.0033 0.0016 'International Tables Vol C Tables 4.2.6.8 and 6.1.1.4'
H H 0.0000 0.0000 'International Tables Vol C Tables 4.2.6.8 and 6.1.1.4'
N N 0.0061 0.0033 'International Tables Vol C Tables 4.2.6.8 and 6.1.1.4'
O O 0.0106 0.0060 'International Tables Vol C Tables 4.2.6.8 and 6.1.1.4'
F F 0.0171 0.0103 'International Tables Vol C Tables 4.2.6.8 and 6.1.1.4'
S S 0.1246 0.1234 'International Tables Vol C Tables 4.2.6.8 and 6.1.1.4'

loop_
_geom_angle_atom_site_label_1
_geom_angle_atom_site_label_2
_geom_angle_atom_site_label_3
_geom_angle
_geom_angle_site_symmetry_1
_geom_angle_site_symmetry_3
_geom_angle_publ_flag
O1 C1 C2 121.5(2) . . ?
O1 C1 C10 119.5(2) . . ?
C2 C1 C10 119.0(2) . . ?
C3 C2 C1 127.7(2) . . ?
C3 C2 C9 106.1(2) . . ?
C1 C2 C9 125.8(2) . . ?
N1 C3 C2 110.0(2) . . ?
N1 C3 H3 125.0 . . ?
C2 C3 H3 125.0 . . ?
C3 N1 C4 109.54(19) . . ?
C3 N1 H1 125.2 . . ?
C4 N1 H1 125.2 . . ?
N1 C4 C5 129.7(2) . . ?
N1 C4 C9 107.7(2) . . ?
C5 C4 C9 122.5(2) . . ?
C6 C5 C4 117.5(2) . . ?
C6 C5 H5 121.2 . . ?
C4 C5 H5 121.2 . . ?
C5 C6 C7 121.2(2) . . ?
C5 C6 H6 119.4 . . ?
C7 C6 H6 119.4 . . ?
C8 C7 C6 121.3(2) . . ?
C8 C7 H7 119.3 . . ?
C6 C7 H7 119.3 . . ?
C7 C8 C9 118.7(2) . . ?
C7 C8 H8 120.7 . . ?
C9 C8 H8 120.7 . . ?
C8 C9 C4 118.8(2) . . ?
C8 C9 C2 134.7(2) . . ?
C4 C9 C2 106.56(19) . . ?
C11 C10 C1 124.7(2) . . ?
C11 C10 S1 120.1(2) . . ?
C1 C10 S1 115.19(17) . . ?
C10 C11 H11A 120.0 . . ?
C10 C11 H11B 120.0 . . ?
H11A C11 H11B 120.0 . . ?
C12 S1 C10 100.66(14) . . ?
F3 C12 F2 108.4(3) . . ?
F3 C12 F1 104.9(3) . . ?
F2 C12 F1 106.5(3) . . ?
F3 C12 S1 115.3(2) . . ?
F2 C12 S1 108.3(2) . . ?
F1 C12 S1 113.0(2) . . ?

loop_
_geom_bond_atom_site_label_1
_geom_bond_atom_site_label_2
_geom_bond_distance
_geom_bond_site_symmetry_2
_geom_bond_publ_flag
C1 O1 1.227(3) . ?
C1 C2 1.444(3) . ?
C1 C10 1.499(3) . ?
C2 C3 1.384(3) . ?
C2 C9 1.445(3) . ?
C3 N1 1.347(3) . ?
C3 H3 0.9400 . ?
N1 C4 1.382(3) . ?
N1 H1 0.8700 . ?
C4 C5 1.392(3) . ?
C4 C9 1.404(3) . ?
C5 C6 1.368(4) . ?
C5 H5 0.9400 . ?
C6 C7 1.398(4) . ?
C6 H6 0.9400 . ?
C7 C8 1.382(4) . ?
C7 H7 0.9400 . ?
C8 C9 1.397(3) . ?
C8 H8 0.9400 . ?
C10 C11 1.318(4) . ?
C10 S1 1.782(2) . ?
C11 H11A 0.9400 . ?
C11 H11B 0.9400 . ?
S1 C12 1.780(3) . ?
C12 F3 1.301(4) . ?
C12 F2 1.313(4) . ?
C12 F1 1.318(4) . ?

loop_
_geom_hbond_atom_site_label_D
_geom_hbond_atom_site_label_H
_geom_hbond_atom_site_label_A
_geom_hbond_distance_DH
_geom_hbond_distance_HA
_geom_hbond_distance_DA
_geom_hbond_angle_DHA
_geom_hbond_site_symmetry_A
N1 H1 O1 0.87 2.04 2.876(3) 161.5 3

loop_
_geom_torsion_atom_site_label_1
_geom_torsion_atom_site_label_2
_geom_torsion_atom_site_label_3
_geom_torsion_atom_site_label_4
_geom_torsion
_geom_torsion_site_symmetry_1
_geom_torsion_site_symmetry_2
_geom_torsion_site_symmetry_3
_geom_torsion_site_symmetry_4
_geom_torsion_publ_flag
O1 C1 C2 C3 -159.2(2) . . . . ?
C10 C1 C2 C3 19.3(4) . . . . ?
O1 C1 C2 C9 11.9(4) . . . . ?
C10 C1 C2 C9 -169.6(2) . . . . ?
C1 C2 C3 N1 173.3(2) . . . . ?
C9 C2 C3 N1 0.8(3) . . . . ?
C2 C3 N1 C4 -0.3(3) . . . . ?
C3 N1 C4 C5 179.8(3) . . . . ?
C3 N1 C4 C9 -0.4(3) . . . . ?
N1 C4 C5 C6 179.0(2) . . . . ?
C9 C4 C5 C6 -0.9(4) . . . . ?
C4 C5 C6 C7 0.9(4) . . . . ?
C5 C6 C7 C8 0.4(4) . . . . ?
C6 C7 C8 C9 -1.7(4) . . . . ?
C7 C8 C9 C4 1.7(3) . . . . ?
C7 C8 C9 C2 -179.8(2) . . . . ?
N1 C4 C9 C8 179.7(2) . . . . ?
C5 C4 C9 C8 -0.4(3) . . . . ?
N1 C4 C9 C2 0.8(2) . . . . ?
C5 C4 C9 C2 -179.3(2) . . . . ?
C3 C2 C9 C8 -179.6(3) . . . . ?
C1 C2 C9 C8 7.7(4) . . . . ?
C3 C2 C9 C4 -1.0(2) . . . . ?
C1 C2 C9 C4 -173.7(2) . . . . ?
O1 C1 C10 C11 -148.3(3) . . . . ?
C2 C1 C10 C11 33.1(4) . . . . ?
O1 C1 C10 S1 30.6(3) . . . . ?
C2 C1 C10 S1 -147.96(19) . . . . ?
C11 C10 S1 C12 63.9(3) . . . . ?
C1 C10 S1 C12 -115.1(2) . . . . ?
C10 S1 C12 F3 -62.3(3) . . . . ?
C10 S1 C12 F2 176.1(3) . . . . ?
C10 S1 C12 F1 58.4(3) . . . . ?
